data_7706733
loop_
_publ_author_name
'Mikata, Yuji'
'Kuroda, Yasuko'
'Naito, Kyoko'
'Murakami, Kana'
'Yamamoto, Chihiro'
'Yabe, Shoko'
'Yonemura, Shizuka'
'Matsumoto, Arimasa'
'Katano, Hajime'

_publ_section_title
;
 Structure and electrochemical properties of
 (\m-O)<sub>2</sub>Mn<sub>2</sub>(iii,iii) and
 (\m-O)<sub>2</sub>Mn<sub>2</sub>(iii,iv) complexes supported by
 pyridine-, quinoline-, isoquinoline- and quinoxaline-based tetranitrogen
 ligands.
;
_journal_issue 12
_journal_name_full 'Dalton transactions (Cambridge, England : 2003)'
_journal_page_first 4133
_journal_page_last 4144
_journal_paper_doi 10.1039/d1dt00184a
_journal_volume 50
_journal_year 2021
_chemical_formula_moiety 'C28 H33 Cl N4 O4'
_chemical_formula_sum 'C28 H33 Cl N4 O4'
_chemical_formula_weight 525.05
_space_group_crystal_system triclinic
_space_group_IT_number 2
_space_group_name_Hall '-P 1'
_space_group_name_H-M_alt 'P -1'
_atom_sites_solution_hydrogens geom
_atom_sites_solution_primary direct
_atom_sites_solution_secondary difmap
_audit_update_record
;
2021-01-18 deposited with the CCDC.	2021-03-01 downloaded from the CCDC.
;
_cell_angle_alpha 107.289(5)
_cell_angle_beta 100.460(2)
_cell_angle_gamma 93.730(4)
_cell_formula_units_Z 2
_cell_length_a 9.2827(8)
_cell_length_b 11.7724(15)
_cell_length_c 12.7181(13)
_cell_measurement_reflns_used 3982
_cell_measurement_temperature 173
_cell_measurement_theta_max 27.49
_cell_measurement_theta_min 3.07
_cell_volume 1294.5(2)
_computing_cell_refinement CrystalClear
_computing_data_collection 'CrystalClear (Rigaku/MSC Inc., 2006)'
_computing_data_reduction CrystalClear
_computing_molecular_graphics 'CrystalStructure 4.2.5'
_computing_publication_material 'CrystalStructure 4.2.5 (Rigaku, 2017)'
_computing_structure_refinement 'SHELXL Version 2016/6 (Sheldrick, 2008)'
_computing_structure_solution 'SIR92 (Altomare, et al., 1994)'
_diffrn_ambient_temperature 173
_diffrn_detector_area_resol_mean 7.314
_diffrn_measured_fraction_theta_full 0.972
_diffrn_measured_fraction_theta_max 0.949
_diffrn_measurement_device_type 'Rigaku Mercury70'
_diffrn_measurement_method \w
_diffrn_radiation_type 'Mo K\a'
_diffrn_radiation_wavelength 0.71070
_diffrn_reflns_av_R_equivalents 0.0144
_diffrn_reflns_Laue_measured_fraction_full 0.972
_diffrn_reflns_Laue_measured_fraction_max 0.949
_diffrn_reflns_limit_h_max 12
_diffrn_reflns_limit_h_min -9
_diffrn_reflns_limit_k_max 13
_diffrn_reflns_limit_k_min -14
_diffrn_reflns_limit_l_max 16
_diffrn_reflns_limit_l_min -16
_diffrn_reflns_number 10067
_diffrn_reflns_point_group_measured_fraction_full 0.972
_diffrn_reflns_point_group_measured_fraction_max 0.949
_diffrn_reflns_theta_full 25.241
_diffrn_reflns_theta_max 27.474
_diffrn_reflns_theta_min 3.073
_diffrn_standards_number 0
_exptl_absorpt_coefficient_mu 0.190
_exptl_absorpt_correction_T_max 0.963
_exptl_absorpt_correction_T_min 0.761
_exptl_absorpt_correction_type multi-scan
_exptl_absorpt_process_details 'REQAB (Rigaku, 1998)'
_exptl_crystal_colour colorless
_exptl_crystal_density_diffrn 1.347
_exptl_crystal_density_method 'not measured'
_exptl_crystal_description unknown
_exptl_crystal_F_000 556.00
_exptl_crystal_size_max 0.600
_exptl_crystal_size_mid 0.400
_exptl_crystal_size_min 0.200
_refine_diff_density_max 0.51
_refine_diff_density_min -0.49
_refine_ls_extinction_method none
_refine_ls_goodness_of_fit_ref 1.040
_refine_ls_hydrogen_treatment refxyz
_refine_ls_number_parameters 466
_refine_ls_number_reflns 5627
_refine_ls_number_restraints 0
_refine_ls_R_factor_all 0.0540
_refine_ls_R_factor_gt 0.0481
_refine_ls_shift/su_max 0.001
_refine_ls_structure_factor_coef Fsqd
_refine_ls_weighting_details 'w = 1/[\s^2^(Fo^2^)+(0.0730P)^2^+0.4245P] where P=(Fo^2^+2Fc^2^)/3'
_refine_ls_weighting_scheme calc
_refine_ls_wR_factor_gt 0.1276
_refine_ls_wR_factor_ref 0.1346
_reflns_Friedel_coverage 0.000
_reflns_number_gt 4927
_reflns_number_total 5627
_reflns_threshold_expression F^2^>2.0\s(F^2^)
_cod_data_source_file d1dt00184a2.cif
_cod_data_source_block BQDMDACH-HClO4
_cod_depositor_comments 'Adding full bibliography for 7706733--7706742.cif.'
_cod_database_code 7706733

loop_
_space_group_symop_id
_space_group_symop_operation_xyz
1 +X,+Y,+Z
2 -X,-Y,-Z

loop_
_atom_site_label
_atom_site_type_symbol
_atom_site_fract_x
_atom_site_fract_y
_atom_site_fract_z
_atom_site_U_iso_or_equiv
_atom_site_adp_type
_atom_site_occupancy
_atom_site_site_symmetry_order
_atom_site_calc_flag
_atom_site_refinement_flags_posn
_atom_site_refinement_flags_adp
_atom_site_refinement_flags_occupancy
_atom_site_disorder_assembly
_atom_site_disorder_group
Cl1 Cl 0.80497(5) 0.31144(4) 1.03962(4) 0.04045(15) Uani 1 1 d . . . . .
O1 O 0.92007(18) 0.37173(15) 1.13261(14) 0.0664(5) Uani 1 1 d . . . . .
O2 O 0.6785(2) 0.37231(18) 1.04506(18) 0.0869(7) Uani 1 1 d . . . . .
O3 O 0.7760(3) 0.19083(18) 1.0332(2) 0.1037(8) Uani 1 1 d . . . . .
O4 O 0.8474(4) 0.3089(3) 0.93750(18) 0.1194(10) Uani 1 1 d . . . . .
N1 N 0.31042(15) 0.29698(12) 0.76357(11) 0.0260(3) Uani 1 1 d . . . . .
N2 N 0.38357(13) 0.07103(12) 0.72563(10) 0.0239(3) Uani 1 1 d . . . . .
N3 N 0.47102(14) 0.35131(12) 0.61817(11) 0.0273(3) Uani 1 1 d . . . . .
N4 N 0.18154(14) 0.08339(12) 0.52945(11) 0.0253(3) Uani 1 1 d . . . . .
C1 C 0.27222(17) 0.22923(14) 0.84168(12) 0.0259(3) Uani 1 1 d . . . . .
C2 C 0.37865(16) 0.13541(14) 0.84254(12) 0.0247(3) Uani 1 1 d . . . . .
C3 C 0.33925(19) 0.05933(16) 0.91474(13) 0.0298(3) Uani 1 1 d . . . . .
C4 C 0.3389(2) 0.13981(18) 1.03379(14) 0.0358(4) Uani 1 1 d . . . . .
C5 C 0.2323(2) 0.23231(18) 1.03103(15) 0.0364(4) Uani 1 1 d . . . . .
C6 C 0.2706(2) 0.31004(16) 0.96009(14) 0.0339(4) Uani 1 1 d . . . . .
C7 C 0.45126(19) 0.38141(16) 0.81268(14) 0.0311(4) Uani 1 1 d . . . . .
C8 C 0.53575(17) 0.39397(14) 0.72516(13) 0.0267(3) Uani 1 1 d . . . . .
C9 C 0.68271(19) 0.45203(16) 0.76504(15) 0.0332(4) Uani 1 1 d . . . . .
C10 C 0.76215(19) 0.46658(16) 0.68934(16) 0.0357(4) Uani 1 1 d . . . . .
C11 C 0.7739(2) 0.43117(17) 0.48760(18) 0.0405(4) Uani 1 1 d . . . . .
C12 C 0.7072(2) 0.38313(18) 0.37639(18) 0.0440(5) Uani 1 1 d . . . . .
C13 C 0.5616(2) 0.32729(18) 0.34477(16) 0.0424(4) Uani 1 1 d . . . . .
C14 C 0.4842(2) 0.31827(17) 0.42509(15) 0.0364(4) Uani 1 1 d . . . . .
C15 C 0.55115(18) 0.36514(14) 0.54065(13) 0.0274(3) Uani 1 1 d . . . . .
C16 C 0.69730(18) 0.42352(15) 0.57298(15) 0.0311(4) Uani 1 1 d . . . . .
C17 C 0.1856(2) 0.35789(17) 0.72417(15) 0.0334(4) Uani 1 1 d . . . . .
C18 C 0.25677(17) -0.01923(14) 0.66399(13) 0.0249(3) Uani 1 1 d . . . . .
C19 C 0.21252(15) -0.01966(13) 0.54320(12) 0.0237(3) Uani 1 1 d . . . . .
C20 C 0.20381(17) -0.12616(15) 0.45277(14) 0.0286(3) Uani 1 1 d . . . . .
C21 C 0.16416(17) -0.12402(16) 0.34461(14) 0.0313(4) Uani 1 1 d . . . . .
C22 C 0.09035(18) -0.0046(2) 0.21622(14) 0.0380(4) Uani 1 1 d . . . . .
C23 C 0.05332(19) 0.1011(2) 0.20326(16) 0.0421(5) Uani 1 1 d . . . . .
C24 C 0.0561(2) 0.2010(2) 0.29776(17) 0.0412(4) Uani 1 1 d . . . . .
C25 C 0.09899(19) 0.19453(17) 0.40474(16) 0.0356(4) Uani 1 1 d . . . . .
C26 C 0.13856(16) 0.08647(15) 0.42127(13) 0.0265(3) Uani 1 1 d . . . . .
C27 C 0.13096(16) -0.01585(15) 0.32552(13) 0.0282(3) Uani 1 1 d . . . . .
C28 C 0.52275(19) 0.0234(2) 0.71374(16) 0.0382(4) Uani 1 1 d . . . . .
H1 H 0.169(2) 0.1838(17) 0.8018(16) 0.034(5) Uiso 1 1 d . . . . .
H2 H 0.4817(19) 0.1780(16) 0.8786(15) 0.024(4) Uiso 1 1 d . . . . .
H3 H 0.410(2) -0.0006(17) 0.9174(15) 0.030(5) Uiso 1 1 d . . . . .
H4 H 0.243(2) 0.0107(17) 0.8805(16) 0.029(5) Uiso 1 1 d . . . . .
H5 H 0.312(2) 0.0870(19) 1.0776(19) 0.046(6) Uiso 1 1 d . . . . .
H6 H 0.442(2) 0.1824(19) 1.0712(18) 0.043(5) Uiso 1 1 d . . . . .
H7 H 0.129(2) 0.1905(17) 0.9977(16) 0.034(5) Uiso 1 1 d . . . . .
H8 H 0.234(2) 0.283(2) 1.1080(19) 0.047(6) Uiso 1 1 d . . . . .
H9 H 0.368(2) 0.3584(18) 0.9944(16) 0.035(5) Uiso 1 1 d . . . . .
H10 H 0.202(2) 0.366(2) 0.9607(18) 0.046(6) Uiso 1 1 d . . . . .
H11 H 0.514(2) 0.3469(18) 0.8685(17) 0.040(5) Uiso 1 1 d . . . . .
H12 H 0.425(2) 0.4604(18) 0.8511(16) 0.033(5) Uiso 1 1 d . . . . .
H13 H 0.723(2) 0.4789(19) 0.8433(19) 0.043(6) Uiso 1 1 d . . . . .
H14 H 0.858(3) 0.504(2) 0.718(2) 0.052(6) Uiso 1 1 d . . . . .
H15 H 0.876(2) 0.4713(19) 0.5130(18) 0.044(6) Uiso 1 1 d . . . . .
H16 H 0.764(2) 0.386(2) 0.3203(19) 0.051(6) Uiso 1 1 d . . . . .
H17 H 0.517(3) 0.295(2) 0.267(2) 0.055(7) Uiso 1 1 d . . . . .
H18 H 0.384(3) 0.280(2) 0.4029(18) 0.046(6) Uiso 1 1 d . . . . .
H19 H 0.097(2) 0.2950(17) 0.6826(16) 0.030(5) Uiso 1 1 d . . . . .
H20 H 0.214(2) 0.3944(18) 0.6746(17) 0.037(5) Uiso 1 1 d . . . . .
H21 H 0.162(2) 0.414(2) 0.7866(19) 0.046(6) Uiso 1 1 d . . . . .
H22 H 0.2763(19) -0.0997(17) 0.6665(15) 0.026(4) Uiso 1 1 d . . . . .
H23 H 0.170(2) -0.0032(16) 0.6933(15) 0.026(4) Uiso 1 1 d . . . . .
H24 H 0.2274(19) -0.1942(17) 0.4680(15) 0.025(4) Uiso 1 1 d . . . . .
H25 H 0.159(2) -0.1960(19) 0.2831(17) 0.038(5) Uiso 1 1 d . . . . .
H26 H 0.088(3) -0.075(2) 0.152(2) 0.059(7) Uiso 1 1 d . . . . .
H27 H 0.023(2) 0.106(2) 0.129(2) 0.052(6) Uiso 1 1 d . . . . .
H28 H 0.033(3) 0.272(2) 0.289(2) 0.052(6) Uiso 1 1 d . . . . .
H29 H 0.100(2) 0.2632(19) 0.4714(19) 0.043(6) Uiso 1 1 d . . . . .
H30 H 0.602(3) 0.084(2) 0.7504(19) 0.049(6) Uiso 1 1 d . . . . .
H31 H 0.537(2) -0.044(2) 0.7478(19) 0.048(6) Uiso 1 1 d . . . . .
H32 H 0.527(2) -0.0038(18) 0.6330(18) 0.039(5) Uiso 1 1 d . . . . .
H33 H 0.325(2) 0.2362(18) 0.7031(17) 0.033(5) Uiso 1 1 d . . . . .

loop_
_atom_site_aniso_label
_atom_site_aniso_U_11
_atom_site_aniso_U_22
_atom_site_aniso_U_33
_atom_site_aniso_U_23
_atom_site_aniso_U_13
_atom_site_aniso_U_12
Cl1 0.0431(3) 0.0343(3) 0.0357(2) 0.00556(18) -0.00558(18) 0.01106(19)
O1 0.0505(9) 0.0605(10) 0.0622(10) -0.0003(8) -0.0209(8) 0.0087(8)
O2 0.0528(10) 0.0752(12) 0.0930(14) -0.0171(10) -0.0200(9) 0.0337(9)
O3 0.1067(18) 0.0455(11) 0.148(2) 0.0365(13) -0.0061(16) -0.0008(11)
O4 0.183(3) 0.140(2) 0.0523(12) 0.0364(13) 0.0437(15) 0.058(2)
N1 0.0303(7) 0.0228(7) 0.0245(6) 0.0070(5) 0.0062(5) 0.0016(5)
N2 0.0203(6) 0.0276(7) 0.0238(6) 0.0078(5) 0.0049(5) 0.0030(5)
N3 0.0289(7) 0.0239(7) 0.0274(6) 0.0069(5) 0.0048(5) 0.0013(5)
N4 0.0245(6) 0.0251(7) 0.0259(6) 0.0087(5) 0.0033(5) 0.0022(5)
C1 0.0278(7) 0.0270(8) 0.0238(7) 0.0090(6) 0.0067(6) 0.0019(6)
C2 0.0221(7) 0.0293(8) 0.0221(7) 0.0084(6) 0.0031(5) 0.0023(6)
C3 0.0303(8) 0.0345(9) 0.0271(8) 0.0148(7) 0.0034(6) 0.0041(7)
C4 0.0376(9) 0.0476(11) 0.0247(8) 0.0162(7) 0.0057(7) 0.0036(8)
C5 0.0421(10) 0.0423(10) 0.0269(8) 0.0107(7) 0.0134(7) 0.0045(8)
C6 0.0420(9) 0.0321(9) 0.0284(8) 0.0069(7) 0.0137(7) 0.0052(8)
C7 0.0353(8) 0.0280(9) 0.0262(8) 0.0058(6) 0.0046(6) -0.0040(7)
C8 0.0307(8) 0.0194(8) 0.0297(7) 0.0084(6) 0.0049(6) 0.0024(6)
C9 0.0332(8) 0.0299(9) 0.0321(8) 0.0081(7) 0.0001(7) -0.0005(7)
C10 0.0283(8) 0.0302(9) 0.0454(10) 0.0109(7) 0.0037(7) -0.0030(7)
C11 0.0417(10) 0.0321(10) 0.0560(11) 0.0182(8) 0.0235(9) 0.0058(8)
C12 0.0617(12) 0.0342(10) 0.0498(11) 0.0199(8) 0.0316(10) 0.0146(9)
C13 0.0613(12) 0.0358(10) 0.0329(9) 0.0099(8) 0.0167(9) 0.0112(9)
C14 0.0401(10) 0.0357(10) 0.0317(9) 0.0078(7) 0.0077(7) 0.0044(8)
C15 0.0320(8) 0.0223(8) 0.0301(8) 0.0098(6) 0.0086(6) 0.0066(6)
C16 0.0328(8) 0.0231(8) 0.0410(9) 0.0128(7) 0.0113(7) 0.0052(6)
C17 0.0382(9) 0.0299(9) 0.0344(9) 0.0131(7) 0.0066(7) 0.0087(7)
C18 0.0243(7) 0.0240(8) 0.0271(7) 0.0102(6) 0.0043(6) 0.0016(6)
C19 0.0193(6) 0.0235(8) 0.0280(7) 0.0081(6) 0.0049(5) 0.0018(5)
C20 0.0276(7) 0.0252(9) 0.0330(8) 0.0076(6) 0.0081(6) 0.0051(6)
C21 0.0253(7) 0.0338(9) 0.0292(8) 0.0003(7) 0.0090(6) 0.0012(6)
C22 0.0245(8) 0.0611(13) 0.0270(8) 0.0129(8) 0.0062(6) -0.0017(8)
C23 0.0266(8) 0.0714(14) 0.0349(9) 0.0307(9) 0.0026(7) -0.0031(8)
C24 0.0343(9) 0.0491(12) 0.0473(11) 0.0314(9) 0.0011(7) 0.0001(8)
C25 0.0343(9) 0.0355(10) 0.0380(9) 0.0179(8) 0.0006(7) 0.0002(7)
C26 0.0201(7) 0.0318(9) 0.0281(7) 0.0122(6) 0.0028(5) -0.0006(6)
C27 0.0175(6) 0.0405(9) 0.0262(7) 0.0098(6) 0.0062(5) 0.0000(6)
C28 0.0245(8) 0.0480(12) 0.0392(10) 0.0078(8) 0.0082(7) 0.0081(8)

loop_
_atom_type_symbol
_atom_type_description
_atom_type_scat_dispersion_real
_atom_type_scat_dispersion_imag
_atom_type_scat_source
C C 0.0033 0.0016
;
International Tables for Crystallography
(Vol. C, Tables 4.2.6.8 and 6.1.1.4)
;
H H 0.0000 0.0000
;
International Tables for Crystallography
(Vol. C, Table 6.1.1.4)
;
N N 0.0061 0.0033
;
International Tables for Crystallography
(Vol. C, Tables 4.2.6.8 and 6.1.1.4)
;
Cl Cl 0.1484 0.1585
;
International Tables for Crystallography
(Vol. C, Tables 4.2.6.8 and 6.1.1.4)
;
O O 0.0106 0.0060
;
International Tables for Crystallography
(Vol. C, Tables 4.2.6.8 and 6.1.1.4)
;

loop_
_geom_angle_atom_site_label_1
_geom_angle_atom_site_label_2
_geom_angle_atom_site_label_3
_geom_angle
_geom_angle_site_symmetry_1
_geom_angle_site_symmetry_3
_geom_angle_publ_flag
O3 Cl1 O1 110.42(13) . . ?
O3 Cl1 O2 112.81(15) . . ?
O1 Cl1 O2 110.14(10) . . ?
O3 Cl1 O4 105.43(18) . . ?
O1 Cl1 O4 110.54(17) . . ?
O2 Cl1 O4 107.37(15) . . ?
C17 N1 C7 111.96(13) . . ?
C17 N1 C1 112.22(13) . . ?
C7 N1 C1 112.85(12) . . ?
C17 N1 H33 108.5(12) . . ?
C7 N1 H33 108.6(12) . . ?
C1 N1 H33 102.1(12) . . ?
C28 N2 C18 111.69(13) . . ?
C28 N2 C2 113.25(12) . . ?
C18 N2 C2 115.00(11) . . ?
C8 N3 C15 117.63(14) . . ?
C19 N4 C26 117.82(13) . . ?
N1 C1 C6 113.87(13) . . ?
N1 C1 C2 107.99(12) . . ?
C6 C1 C2 112.39(13) . . ?
N1 C1 H1 104.0(11) . . ?
C6 C1 H1 110.6(11) . . ?
C2 C1 H1 107.4(11) . . ?
N2 C2 C1 108.17(12) . . ?
N2 C2 C3 116.85(13) . . ?
C1 C2 C3 110.20(12) . . ?
N2 C2 H2 105.4(10) . . ?
C1 C2 H2 108.8(10) . . ?
C3 C2 H2 107.1(10) . . ?
C4 C3 C2 110.24(14) . . ?
C4 C3 H3 110.4(11) . . ?
C2 C3 H3 110.6(11) . . ?
C4 C3 H4 110.3(11) . . ?
C2 C3 H4 110.9(11) . . ?
H3 C3 H4 104.3(15) . . ?
C5 C4 C3 111.01(14) . . ?
C5 C4 H5 111.5(13) . . ?
C3 C4 H5 107.7(13) . . ?
C5 C4 H6 109.4(12) . . ?
C3 C4 H6 109.3(12) . . ?
H5 C4 H6 107.9(17) . . ?
C4 C5 C6 111.42(14) . . ?
C4 C5 H7 109.7(11) . . ?
C6 C5 H7 108.5(11) . . ?
C4 C5 H8 109.7(13) . . ?
C6 C5 H8 110.3(13) . . ?
H7 C5 H8 107.2(17) . . ?
C1 C6 C5 109.20(14) . . ?
C1 C6 H9 109.6(11) . . ?
C5 C6 H9 110.8(11) . . ?
C1 C6 H10 113.1(13) . . ?
C5 C6 H10 108.7(13) . . ?
H9 C6 H10 105.5(17) . . ?
N1 C7 C8 113.16(13) . . ?
N1 C7 H11 106.2(11) . . ?
C8 C7 H11 109.7(11) . . ?
N1 C7 H12 107.4(11) . . ?
C8 C7 H12 108.7(11) . . ?
H11 C7 H12 111.6(16) . . ?
N3 C8 C9 123.91(15) . . ?
N3 C8 C7 119.22(14) . . ?
C9 C8 C7 116.87(14) . . ?
C10 C9 C8 118.85(16) . . ?
C10 C9 H13 121.7(13) . . ?
C8 C9 H13 119.4(13) . . ?
C9 C10 C16 119.63(16) . . ?
C9 C10 H14 117.1(14) . . ?
C16 C10 H14 123.3(14) . . ?
C12 C11 C16 120.68(18) . . ?
C12 C11 H15 122.7(13) . . ?
C16 C11 H15 116.7(13) . . ?
C11 C12 C13 120.38(17) . . ?
C11 C12 H16 118.5(14) . . ?
C13 C12 H16 121.1(14) . . ?
C14 C13 C12 120.51(18) . . ?
C14 C13 H17 120.8(14) . . ?
C12 C13 H17 118.7(14) . . ?
C13 C14 C15 120.38(18) . . ?
C13 C14 H18 120.2(13) . . ?
C15 C14 H18 119.5(13) . . ?
N3 C15 C16 122.24(14) . . ?
N3 C15 C14 118.47(15) . . ?
C16 C15 C14 119.29(15) . . ?
C15 C16 C10 117.73(15) . . ?
C15 C16 C11 118.75(16) . . ?
C10 C16 C11 123.45(16) . . ?
N1 C17 H19 108.7(11) . . ?
N1 C17 H20 108.3(12) . . ?
H19 C17 H20 108.8(16) . . ?
N1 C17 H21 109.6(13) . . ?
H19 C17 H21 110.2(17) . . ?
H20 C17 H21 111.2(18) . . ?
N2 C18 C19 110.94(12) . . ?
N2 C18 H22 111.6(10) . . ?
C19 C18 H22 110.5(10) . . ?
N2 C18 H23 112.7(11) . . ?
C19 C18 H23 104.0(11) . . ?
H22 C18 H23 106.7(15) . . ?
N4 C19 C20 123.44(14) . . ?
N4 C19 C18 115.93(13) . . ?
C20 C19 C18 120.62(14) . . ?
C21 C20 C19 119.45(16) . . ?
C21 C20 H24 121.4(11) . . ?
C19 C20 H24 119.1(11) . . ?
C20 C21 C27 119.24(15) . . ?
C20 C21 H25 119.6(12) . . ?
C27 C21 H25 121.1(12) . . ?
C23 C22 C27 120.45(18) . . ?
C23 C22 H26 122.0(14) . . ?
C27 C22 H26 117.6(14) . . ?
C22 C23 C24 120.47(16) . . ?
C22 C23 H27 118.8(14) . . ?
C24 C23 H27 120.7(14) . . ?
C25 C24 C23 120.71(19) . . ?
C25 C24 H28 118.9(15) . . ?
C23 C24 H28 120.3(15) . . ?
C24 C25 C26 120.31(18) . . ?
C24 C25 H29 121.5(13) . . ?
C26 C25 H29 118.1(12) . . ?
N4 C26 C25 118.74(15) . . ?
N4 C26 C27 122.28(15) . . ?
C25 C26 C27 118.97(15) . . ?
C21 C27 C22 123.27(16) . . ?
C21 C27 C26 117.72(14) . . ?
C22 C27 C26 119.01(16) . . ?
N2 C28 H30 110.1(14) . . ?
N2 C28 H31 112.1(13) . . ?
H30 C28 H31 107.4(19) . . ?
N2 C28 H32 109.2(12) . . ?
H30 C28 H32 106.8(18) . . ?
H31 C28 H32 111.1(17) . . ?

loop_
_geom_bond_atom_site_label_1
_geom_bond_atom_site_label_2
_geom_bond_distance
_geom_bond_site_symmetry_2
_geom_bond_publ_flag
Cl1 O3 1.403(2) . ?
Cl1 O1 1.4098(15) . ?
Cl1 O2 1.4165(16) . ?
Cl1 O4 1.417(2) . ?
N1 C17 1.489(2) . ?
N1 C7 1.501(2) . ?
N1 C1 1.5201(19) . ?
N1 H33 0.92(2) . ?
N2 C28 1.457(2) . ?
N2 C18 1.4616(19) . ?
N2 C2 1.4651(18) . ?
N3 C8 1.312(2) . ?
N3 C15 1.378(2) . ?
N4 C19 1.318(2) . ?
N4 C26 1.3731(19) . ?
C1 C6 1.527(2) . ?
C1 C2 1.530(2) . ?
C1 H1 1.03(2) . ?
C2 C3 1.532(2) . ?
C2 H2 1.009(18) . ?
C3 C4 1.529(2) . ?
C3 H3 1.00(2) . ?
C3 H4 0.976(19) . ?
C4 C5 1.522(3) . ?
C4 H5 1.00(2) . ?
C4 H6 1.01(2) . ?
C5 C6 1.531(2) . ?
C5 H7 1.01(2) . ?
C5 H8 0.98(2) . ?
C6 H9 0.99(2) . ?
C6 H10 0.95(2) . ?
C7 C8 1.508(2) . ?
C7 H11 1.03(2) . ?
C7 H12 0.98(2) . ?
C8 C9 1.417(2) . ?
C9 C10 1.356(3) . ?
C9 H13 0.95(2) . ?
C10 C16 1.414(3) . ?
C10 H14 0.93(2) . ?
C11 C12 1.365(3) . ?
C11 C16 1.422(2) . ?
C11 H15 0.98(2) . ?
C12 C13 1.396(3) . ?
C12 H16 0.97(2) . ?
C13 C14 1.375(3) . ?
C13 H17 0.95(2) . ?
C14 C15 1.411(2) . ?
C14 H18 0.96(2) . ?
C15 C16 1.411(2) . ?
C17 H19 1.02(2) . ?
C17 H20 0.93(2) . ?
C17 H21 0.94(2) . ?
C18 C19 1.515(2) . ?
C18 H22 0.984(19) . ?
C18 H23 0.951(18) . ?
C19 C20 1.413(2) . ?
C20 C21 1.366(2) . ?
C20 H24 0.909(19) . ?
C21 C27 1.408(3) . ?
C21 H25 0.96(2) . ?
C22 C23 1.361(3) . ?
C22 C27 1.420(2) . ?
C22 H26 0.97(3) . ?
C23 C24 1.404(3) . ?
C23 H27 0.96(2) . ?
C24 C25 1.373(2) . ?
C24 H28 0.91(2) . ?
C25 C26 1.410(2) . ?
C25 H29 0.98(2) . ?
C26 C27 1.423(2) . ?
C28 H30 0.94(2) . ?
C28 H31 1.01(2) . ?
C28 H32 0.99(2) . ?

loop_
_geom_hbond_atom_site_label_D
_geom_hbond_atom_site_label_H
_geom_hbond_atom_site_label_A
_geom_hbond_site_symmetry_D
_geom_hbond_site_symmetry_H
_geom_hbond_site_symmetry_A
_geom_hbond_distance_DA
_geom_hbond_distance_DH
_geom_hbond_distance_HA
_geom_hbond_angle_DHA
_geom_hbond_publ_flag
N1 H33 N2 . . . 2.713(2) 0.918(19) 2.14(2) 119.7(19) no
N1 H33 N3 . . . 2.762(2) 0.918(19) 2.45(2) 99.9(15) no

loop_
_geom_torsion_atom_site_label_1
_geom_torsion_atom_site_label_2
_geom_torsion_atom_site_label_3
_geom_torsion_atom_site_label_4
_geom_torsion
_geom_torsion_site_symmetry_1
_geom_torsion_site_symmetry_2
_geom_torsion_site_symmetry_3
_geom_torsion_site_symmetry_4
_geom_torsion_publ_flag
C17 N1 C1 C6 -74.91(17) . . . . ?
C7 N1 C1 C6 52.71(18) . . . . ?
C17 N1 C1 C2 159.52(13) . . . . ?
C7 N1 C1 C2 -72.85(16) . . . . ?
C28 N2 C2 C1 152.49(14) . . . . ?
C18 N2 C2 C1 -77.41(15) . . . . ?
C28 N2 C2 C3 -82.52(17) . . . . ?
C18 N2 C2 C3 47.58(18) . . . . ?
N1 C1 C2 N2 -47.84(15) . . . . ?
C6 C1 C2 N2 -174.27(13) . . . . ?
N1 C1 C2 C3 -176.69(12) . . . . ?
C6 C1 C2 C3 56.88(17) . . . . ?
N2 C2 C3 C4 180.00(13) . . . . ?
C1 C2 C3 C4 -56.03(17) . . . . ?
C2 C3 C4 C5 57.07(18) . . . . ?
C3 C4 C5 C6 -57.8(2) . . . . ?
N1 C1 C6 C5 -179.55(13) . . . . ?
C2 C1 C6 C5 -56.35(18) . . . . ?
C4 C5 C6 C1 56.4(2) . . . . ?
C17 N1 C7 C8 -85.32(17) . . . . ?
C1 N1 C7 C8 146.92(14) . . . . ?
C15 N3 C8 C9 -0.6(2) . . . . ?
C15 N3 C8 C7 179.54(14) . . . . ?
N1 C7 C8 N3 12.2(2) . . . . ?
N1 C7 C8 C9 -167.67(14) . . . . ?
N3 C8 C9 C10 0.9(3) . . . . ?
C7 C8 C9 C10 -179.20(16) . . . . ?
C8 C9 C10 C16 -0.2(3) . . . . ?
C16 C11 C12 C13 1.0(3) . . . . ?
C11 C12 C13 C14 -1.0(3) . . . . ?
C12 C13 C14 C15 -0.2(3) . . . . ?
C8 N3 C15 C16 -0.5(2) . . . . ?
C8 N3 C15 C14 179.06(14) . . . . ?
C13 C14 C15 N3 -178.27(16) . . . . ?
C13 C14 C15 C16 1.3(3) . . . . ?
N3 C15 C16 C10 1.2(2) . . . . ?
C14 C15 C16 C10 -178.37(15) . . . . ?
N3 C15 C16 C11 178.28(15) . . . . ?
C14 C15 C16 C11 -1.3(2) . . . . ?
C9 C10 C16 C15 -0.8(3) . . . . ?
C9 C10 C16 C11 -177.77(17) . . . . ?
C12 C11 C16 C15 0.1(3) . . . . ?
C12 C11 C16 C10 177.05(17) . . . . ?
C28 N2 C18 C19 -87.78(16) . . . . ?
C2 N2 C18 C19 141.36(13) . . . . ?
C26 N4 C19 C20 0.0(2) . . . . ?
C26 N4 C19 C18 -178.95(12) . . . . ?
N2 C18 C19 N4 -56.54(17) . . . . ?
N2 C18 C19 C20 124.44(15) . . . . ?
N4 C19 C20 C21 1.3(2) . . . . ?
C18 C19 C20 C21 -179.76(14) . . . . ?
C19 C20 C21 C27 -0.8(2) . . . . ?
C27 C22 C23 C24 0.6(3) . . . . ?
C22 C23 C24 C25 1.4(3) . . . . ?
C23 C24 C25 C26 -1.1(3) . . . . ?
C19 N4 C26 C25 177.40(14) . . . . ?
C19 N4 C26 C27 -1.9(2) . . . . ?
C24 C25 C26 N4 179.73(15) . . . . ?
C24 C25 C26 C27 -1.0(2) . . . . ?
C20 C21 C27 C22 179.28(15) . . . . ?
C20 C21 C27 C26 -0.9(2) . . . . ?
C23 C22 C27 C21 177.13(15) . . . . ?
C23 C22 C27 C26 -2.7(2) . . . . ?
N4 C26 C27 C21 2.3(2) . . . . ?
C25 C26 C27 C21 -176.96(14) . . . . ?
N4 C26 C27 C22 -177.88(14) . . . . ?
C25 C26 C27 C22 2.9(2) . . . . ?
